data_7054902
loop_
_publ_author_name
'Rausch, Janek'
'Apostolidis, Christos'
'Walter, Olaf'
'Lorenz, Volker'
'Hrib, Cristian G.'
'Hilfert, Liane'
'K\"uhling, Marcel'
'Busse, Sabine'
'Edelmann, Frank T.'

_publ_section_title
;
 One ligand fits all: lanthanide and actinide sandwich complexes
 comprising the 1,4-bis(trimethylsilyl)cyclooctatetraenyl
 (=COT&#x2032;&#x2032;) ligand
;
_journal_issue 10
_journal_name_full 'New J. Chem.'
_journal_page_first 7656
_journal_paper_doi 10.1039/C5NJ00991J
_journal_volume 39
_journal_year 2015
_chemical_formula_sum 'C44 H80 Ho Li O4 Si4'
_chemical_formula_weight 957.31
_chemical_name_systematic
; 
 ? 
;
_space_group_IT_number 2
_symmetry_cell_setting triclinic
_symmetry_space_group_name_Hall '-P 1'
_symmetry_space_group_name_H-M 'P -1'
_atom_sites_solution_hydrogens geom
_atom_sites_solution_primary direct
_atom_sites_solution_secondary difmap
_audit_creation_method SHELXL-97
_audit_update_record
;
2015-03-05 deposited with the CCDC.
2015-06-03 downloaded from the CCDC.
;
_cell_angle_alpha 87.12(3)
_cell_angle_beta 82.38(3)
_cell_angle_gamma 77.39(3)
_cell_formula_units_Z 2
_cell_length_a 11.358(2)
_cell_length_b 11.657(2)
_cell_length_c 19.603(4)
_cell_measurement_reflns_used 33800
_cell_measurement_temperature 153(2)
_cell_measurement_theta_max 29.56
_cell_measurement_theta_min 2.01
_cell_volume 2509.9(9)
_computing_cell_refinement 'STOE X-AREA'
_computing_data_collection 'STOE X-AREA'
_computing_data_reduction 'STOE X-RED'
_computing_molecular_graphics 'Bruker SHELXTL'
_computing_publication_material 'Bruker SHELXTL'
_computing_structure_refinement 'SHELXL-97 (Sheldrick, 1997)'
_computing_structure_solution 'SHELXS-97 (Sheldrick, 1990)'
_diffrn_ambient_temperature 153(2)
_diffrn_detector_area_resol_mean 6.67
_diffrn_measured_fraction_theta_full 0.970
_diffrn_measured_fraction_theta_max 0.970
_diffrn_measurement_device_type 'STOE IPDS 2T'
_diffrn_measurement_method 'rotation method'
_diffrn_radiation_monochromator graphite
_diffrn_radiation_source 'fine-focus sealed tube'
_diffrn_radiation_type MoK\a
_diffrn_radiation_wavelength 0.71073
_diffrn_reflns_av_R_equivalents 0.0670
_diffrn_reflns_av_sigmaI/netI 0.0857
_diffrn_reflns_limit_h_max 15
_diffrn_reflns_limit_h_min -15
_diffrn_reflns_limit_k_max 15
_diffrn_reflns_limit_k_min -14
_diffrn_reflns_limit_l_max 26
_diffrn_reflns_limit_l_min -26
_diffrn_reflns_number 27836
_diffrn_reflns_theta_full 29.37
_diffrn_reflns_theta_max 29.37
_diffrn_reflns_theta_min 2.01
_exptl_absorpt_coefficient_mu 1.707
_exptl_absorpt_correction_T_max 0.3785
_exptl_absorpt_correction_T_min 0.3643
_exptl_absorpt_correction_type sphere
_exptl_absorpt_process_details
;
Interpolation using  Int.Tab. Vol. C (1992) p. 523,Tab. 6.3.3.3
for values of muR in the range 0-2.5, and Int.Tab. Vol.II (1959)
p.302; Table 5.3.6 B for muR in the range 2.6-10.0.
The interpolation procedure of C.W.Dwiggins Jr (Acta Cryst.(1975)
A31,146-148) is used with some modification.
;
_exptl_crystal_colour yellow
_exptl_crystal_density_diffrn 1.267
_exptl_crystal_density_method 'not measured'
_exptl_crystal_description prism
_exptl_crystal_F_000 1004
_exptl_crystal_size_max 0.42
_exptl_crystal_size_mid 0.37
_exptl_crystal_size_min 0.17
_exptl_crystal_size_rad 0.4200
_refine_diff_density_max 0.954
_refine_diff_density_min -2.229
_refine_diff_density_rms 0.114
_refine_ls_extinction_method none
_refine_ls_goodness_of_fit_ref 1.034
_refine_ls_hydrogen_treatment constr
_refine_ls_matrix_type full
_refine_ls_number_parameters 579
_refine_ls_number_reflns 13400
_refine_ls_number_restraints 164
_refine_ls_restrained_S_all 1.031
_refine_ls_R_factor_all 0.0735
_refine_ls_R_factor_gt 0.0491
_refine_ls_shift/su_max 0.002
_refine_ls_shift/su_mean 0.000
_refine_ls_structure_factor_coef Fsqd
_refine_ls_weighting_details 'calc w=1/[\s^2^(Fo^2^)+(0.0310P)^2^+0.0000P] where P=(Fo^2^+2Fc^2^)/3'
_refine_ls_weighting_scheme calc
_refine_ls_wR_factor_gt 0.0805
_refine_ls_wR_factor_ref 0.0859
_reflns_number_gt 10605
_reflns_number_total 13400
_reflns_threshold_expression >2sigma(I)
_cod_data_source_file c5nj00991j1.cif
_cod_data_source_block ip207
_cod_depositor_comments 'Adding full bibliography for 7054898--7054908.cif.'
_cod_original_sg_symbol_H-M P-1
_cod_database_code 7054902

loop_
_symmetry_equiv_pos_as_xyz
'x, y, z'
'-x, -y, -z'

loop_
_atom_site_label
_atom_site_type_symbol
_atom_site_fract_x
_atom_site_fract_y
_atom_site_fract_z
_atom_site_U_iso_or_equiv
_atom_site_adp_type
_atom_site_occupancy
_atom_site_symmetry_multiplicity
_atom_site_calc_flag
_atom_site_refinement_flags
_atom_site_disorder_assembly
_atom_site_disorder_group
Ho Ho 0.598138(16) 0.531183(17) 0.734940(10) 0.01980(5) Uani 1 1 d . . .
Si1 Si 0.88755(9) 0.54479(11) 0.84746(6) 0.0296(2) Uani 1 1 d . . .
Si2 Si 0.71986(11) 0.30317(10) 0.56901(6) 0.0309(2) Uani 1 1 d . . .
Si3 Si 0.33393(9) 0.64961(10) 0.89946(6) 0.0288(2) Uani 1 1 d . . .
Si4 Si 0.73282(11) 0.81147(11) 0.62826(6) 0.0357(3) Uani 1 1 d . . .
Li Li 0.8431(6) -0.1001(6) 0.2100(4) 0.0346(15) Uani 1 1 d . . .
O1 O 0.844(3) -0.221(3) 0.2783(13) 0.037(6) Uani 0.377(17) 1 d PDU A 1
C1L C 0.908(3) -0.219(3) 0.3365(13) 0.038(6) Uani 0.377(17) 1 d PDU A 1
H1L1 H 0.9043 -0.1371 0.3491 0.045 Uiso 0.377(17) 1 calc PR A 1
H1L2 H 0.9938 -0.2600 0.3263 0.045 Uiso 0.377(17) 1 calc PR A 1
C2L C 0.8436(18) -0.2815(16) 0.3936(8) 0.048(5) Uani 0.377(17) 1 d PDU A 1
H2L1 H 0.7760 -0.2259 0.4196 0.058 Uiso 0.377(17) 1 calc PR A 1
H2L2 H 0.9006 -0.3212 0.4258 0.058 Uiso 0.377(17) 1 calc PR A 1
C3L C 0.7967(17) -0.3693(14) 0.3573(7) 0.046(4) Uani 0.377(17) 1 d PDU A 1
H3L1 H 0.7227 -0.3882 0.3839 0.056 Uiso 0.377(17) 1 calc PR A 1
H3L2 H 0.8591 -0.4427 0.3489 0.056 Uiso 0.377(17) 1 calc PR A 1
C4L C 0.769(2) -0.305(2) 0.2907(9) 0.054(6) Uani 0.377(17) 1 d PDU A 1
H4L1 H 0.7860 -0.3613 0.2525 0.065 Uiso 0.377(17) 1 calc PR A 1
H4L2 H 0.6817 -0.2653 0.2943 0.065 Uiso 0.377(17) 1 calc PR A 1
O1' O 0.831(2) -0.228(2) 0.2765(8) 0.041(4) Uani 0.623(17) 1 d PDU A 2
C1L' C 0.9086(17) -0.2411(18) 0.3299(8) 0.046(5) Uani 0.623(17) 1 d PDU A 2
H1L3 H 0.9005 -0.1650 0.3523 0.056 Uiso 0.623(17) 1 calc PR A 2
H1L4 H 0.9947 -0.2694 0.3108 0.056 Uiso 0.623(17) 1 calc PR A 2
C2L' C 0.8678(8) -0.3298(12) 0.3811(6) 0.053(3) Uani 0.623(17) 1 d PDU A 2
H2L3 H 0.9117 -0.4109 0.3694 0.064 Uiso 0.623(17) 1 calc PR A 2
H2L4 H 0.8795 -0.3133 0.4285 0.064 Uiso 0.623(17) 1 calc PR A 2
C3L' C 0.7352(8) -0.3112(10) 0.3729(4) 0.051(3) Uani 0.623(17) 1 d PDU A 2
H3L3 H 0.7037 -0.3828 0.3867 0.062 Uiso 0.623(17) 1 calc PR A 2
H3L4 H 0.6865 -0.2447 0.4007 0.062 Uiso 0.623(17) 1 calc PR A 2
C4L' C 0.7324(12) -0.2843(13) 0.2974(6) 0.048(3) Uani 0.623(17) 1 d PDU A 2
H4L3 H 0.7426 -0.3575 0.2717 0.058 Uiso 0.623(17) 1 calc PR A 2
H4L4 H 0.6543 -0.2317 0.2890 0.058 Uiso 0.623(17) 1 calc PR A 2
O2 O 0.7246(3) -0.1006(3) 0.14790(17) 0.0431(8) Uani 1 1 d . A .
C5L C 0.6045(4) -0.0279(4) 0.1584(3) 0.0480(12) Uani 1 1 d . . .
H5LA H 0.6072 0.0521 0.1719 0.058 Uiso 1 1 calc R A .
H5LB H 0.5525 -0.0623 0.1947 0.058 Uiso 1 1 calc R . .
C6L C 0.5575(5) -0.0245(5) 0.0903(3) 0.0568(14) Uani 1 1 d . A .
H6LA H 0.4676 -0.0096 0.0960 0.068 Uiso 1 1 calc R . .
H6LB H 0.5846 0.0369 0.0593 0.068 Uiso 1 1 calc R . .
C7L C 0.6122(5) -0.1443(5) 0.0634(3) 0.0575(14) Uani 1 1 d . . .
H7LA H 0.6274 -0.1424 0.0125 0.069 Uiso 1 1 calc R A .
H7LB H 0.5583 -0.1996 0.0783 0.069 Uiso 1 1 calc R . .
C8L C 0.7288(5) -0.1790(5) 0.0940(3) 0.0627(16) Uani 1 1 d . A .
H8LA H 0.7391 -0.2608 0.1124 0.075 Uiso 1 1 calc R . .
H8LB H 0.7983 -0.1746 0.0585 0.075 Uiso 1 1 calc R . .
O3 O 1.0102(11) -0.112(2) 0.1659(8) 0.036(3) Uani 0.594(17) 1 d PDU A 1
C9L C 1.0453(11) -0.0850(16) 0.0956(7) 0.051(4) Uani 0.594(17) 1 d PDU A 1
H9L1 H 1.0014 -0.0053 0.0831 0.061 Uiso 0.594(17) 1 calc PR A 1
H9L2 H 1.0263 -0.1424 0.0655 0.061 Uiso 0.594(17) 1 calc PR A 1
C10L C 1.1798(8) -0.0911(11) 0.0876(4) 0.048(3) Uani 0.594(17) 1 d PDU A 1
H10D H 1.2022 -0.0305 0.0542 0.057 Uiso 0.594(17) 1 calc PR A 1
H10E H 1.2258 -0.1695 0.0720 0.057 Uiso 0.594(17) 1 calc PR A 1
C11L C 1.2040(10) -0.0681(12) 0.1590(6) 0.046(3) Uani 0.594(17) 1 d PDU A 1
H11D H 1.2889 -0.1039 0.1664 0.055 Uiso 0.594(17) 1 calc PR A 1
H11E H 1.1877 0.0172 0.1676 0.055 Uiso 0.594(17) 1 calc PR A 1
C12L C 1.1155(12) -0.1266(14) 0.2041(6) 0.038(3) Uani 0.594(17) 1 d PDU A 1
H12D H 1.1512 -0.2109 0.2116 0.045 Uiso 0.594(17) 1 calc PR A 1
H12E H 1.0920 -0.0883 0.2492 0.045 Uiso 0.594(17) 1 calc PR A 1
O3' O 0.9957(17) -0.096(3) 0.1608(12) 0.039(5) Uani 0.406(17) 1 d PDU A 2
C9' C 1.0201(17) -0.064(2) 0.0898(11) 0.052(6) Uani 0.406(17) 1 d PDU A 2
H9'1 H 0.9509 -0.0062 0.0744 0.062 Uiso 0.406(17) 1 calc PR A 2
H9'2 H 1.0376 -0.1343 0.0604 0.062 Uiso 0.406(17) 1 calc PR A 2
C10' C 1.1305(14) -0.0122(17) 0.0881(8) 0.065(5) Uani 0.406(17) 1 d PDU A 2
H10H H 1.1760 -0.0151 0.0413 0.078 Uiso 0.406(17) 1 calc PR A 2
H10K H 1.1073 0.0705 0.1030 0.078 Uiso 0.406(17) 1 calc PR A 2
C11' C 1.2047(16) -0.088(2) 0.1378(11) 0.066(7) Uani 0.406(17) 1 d PDU A 2
H11L H 1.2460 -0.0409 0.1634 0.079 Uiso 0.406(17) 1 calc PR A 2
H11M H 1.2667 -0.1509 0.1134 0.079 Uiso 0.406(17) 1 calc PR A 2
C12' C 1.1142(19) -0.140(2) 0.1856(9) 0.039(5) Uani 0.406(17) 1 d PDU A 2
H12N H 1.1362 -0.2268 0.1848 0.047 Uiso 0.406(17) 1 calc PR A 2
H12O H 1.1118 -0.1147 0.2334 0.047 Uiso 0.406(17) 1 calc PR A 2
O4 O 0.7959(2) 0.0383(3) 0.26319(15) 0.0348(6) Uani 1 1 d . A .
C13L C 0.8613(4) 0.1283(4) 0.2709(2) 0.0407(10) Uani 1 1 d . . .
H13D H 0.8232 0.2032 0.2491 0.049 Uiso 1 1 calc R A .
H13E H 0.9470 0.1047 0.2500 0.049 Uiso 1 1 calc R . .
C14L C 0.8536(5) 0.1404(6) 0.3473(3) 0.0597(15) Uani 1 1 d . A .
H14D H 0.9246 0.0889 0.3654 0.072 Uiso 1 1 calc R . .
H14E H 0.8504 0.2227 0.3590 0.072 Uiso 1 1 calc R . .
C15L C 0.7384(5) 0.1035(5) 0.3761(2) 0.0524(13) Uani 1 1 d . . .
H15A H 0.6779 0.1708 0.3972 0.063 Uiso 1 1 calc R A .
H15B H 0.7543 0.0403 0.4115 0.063 Uiso 1 1 calc R . .
C16L C 0.6937(4) 0.0599(5) 0.3157(2) 0.0440(12) Uani 1 1 d . A .
H16A H 0.6644 -0.0133 0.3283 0.053 Uiso 1 1 calc R . .
H16B H 0.6262 0.1197 0.2997 0.053 Uiso 1 1 calc R . .
C1 C 0.7949(3) 0.4715(3) 0.7989(2) 0.0254(8) Uani 1 1 d . . .
C2 C 0.7005(3) 0.4306(3) 0.84235(19) 0.0251(8) Uani 1 1 d . . .
H2 H 0.6972 0.4508 0.8890 0.030 Uiso 1 1 calc R . .
C3 C 0.6117(3) 0.3681(3) 0.8332(2) 0.0269(8) Uani 1 1 d . . .
H3 H 0.5628 0.3569 0.8752 0.032 Uiso 1 1 calc R . .
C4 C 0.5771(4) 0.3178(4) 0.7775(2) 0.0291(9) Uani 1 1 d . . .
H4 H 0.5103 0.2813 0.7908 0.035 Uiso 1 1 calc R . .
C5 C 0.6175(4) 0.3086(4) 0.7067(2) 0.0301(9) Uani 1 1 d . . .
H5 H 0.5717 0.2666 0.6840 0.036 Uiso 1 1 calc R . .
C6 C 0.7089(4) 0.3461(4) 0.6608(2) 0.0283(8) Uani 1 1 d . . .
C7 C 0.7982(3) 0.4107(4) 0.6713(2) 0.0278(8) Uani 1 1 d . . .
H7 H 0.8466 0.4233 0.6294 0.033 Uiso 1 1 calc R . .
C8 C 0.8334(3) 0.4606(4) 0.7273(2) 0.0261(8) Uani 1 1 d . . .
H8 H 0.9006 0.4964 0.7134 0.031 Uiso 1 1 calc R . .
C9 C 1.0046(4) 0.6062(5) 0.7896(2) 0.0477(12) Uani 1 1 d . . .
H9A H 1.0509 0.6434 0.8174 0.072 Uiso 1 1 calc R . .
H9B H 0.9643 0.6648 0.7578 0.072 Uiso 1 1 calc R . .
H9C H 1.0600 0.5426 0.7632 0.072 Uiso 1 1 calc R . .
C10 C 0.9660(4) 0.4315(5) 0.9067(2) 0.0435(11) Uani 1 1 d . . .
H10A H 1.0158 0.4672 0.9330 0.065 Uiso 1 1 calc R . .
H10B H 1.0182 0.3670 0.8797 0.065 Uiso 1 1 calc R . .
H10C H 0.9052 0.4011 0.9384 0.065 Uiso 1 1 calc R . .
C11 C 0.7946(4) 0.6685(4) 0.9004(2) 0.0428(11) Uani 1 1 d . . .
H11A H 0.8479 0.7033 0.9247 0.064 Uiso 1 1 calc R . .
H11B H 0.7357 0.6390 0.9341 0.064 Uiso 1 1 calc R . .
H11C H 0.7512 0.7283 0.8705 0.064 Uiso 1 1 calc R . .
C12 C 0.5764(4) 0.2634(5) 0.5510(2) 0.0471(12) Uani 1 1 d . . .
H12A H 0.5575 0.2013 0.5834 0.071 Uiso 1 1 calc R . .
H12B H 0.5868 0.2354 0.5038 0.071 Uiso 1 1 calc R . .
H12C H 0.5096 0.3328 0.5563 0.071 Uiso 1 1 calc R . .
C13 C 0.7466(6) 0.4236(4) 0.5063(2) 0.0517(14) Uani 1 1 d . . .
H13A H 0.8214 0.4474 0.5137 0.078 Uiso 1 1 calc R . .
H13B H 0.6778 0.4910 0.5131 0.078 Uiso 1 1 calc R . .
H13C H 0.7545 0.3955 0.4593 0.078 Uiso 1 1 calc R . .
C14 C 0.8499(4) 0.1746(4) 0.5517(2) 0.0419(11) Uani 1 1 d . . .
H14A H 0.8382 0.1102 0.5842 0.063 Uiso 1 1 calc R . .
H14B H 0.9260 0.1976 0.5573 0.063 Uiso 1 1 calc R . .
H14C H 0.8537 0.1486 0.5046 0.063 Uiso 1 1 calc R . .
C15 C 0.4102(3) 0.6591(3) 0.8095(2) 0.0253(8) Uani 1 1 d . . .
C16 C 0.3612(3) 0.6025(4) 0.7610(2) 0.0281(8) Uani 1 1 d . . .
H16 H 0.2967 0.5678 0.7821 0.034 Uiso 1 1 calc R . .
C17 C 0.3841(3) 0.5850(4) 0.6896(2) 0.0308(9) Uani 1 1 d . . .
H17 H 0.3296 0.5437 0.6741 0.037 Uiso 1 1 calc R . .
C18 C 0.4683(4) 0.6137(4) 0.6353(2) 0.0287(8) Uani 1 1 d . . .
H18 H 0.4608 0.5825 0.5927 0.034 Uiso 1 1 calc R . .
C19 C 0.5608(4) 0.6780(4) 0.6298(2) 0.0288(9) Uani 1 1 d . . .
H19 H 0.5994 0.6804 0.5838 0.035 Uiso 1 1 calc R . .
C20 C 0.6114(3) 0.7398(3) 0.6745(2) 0.0258(8) Uani 1 1 d . . .
C21 C 0.5851(3) 0.7571(3) 0.7466(2) 0.0253(8) Uani 1 1 d . . .
H21 H 0.6352 0.8032 0.7622 0.030 Uiso 1 1 calc R . .
C22 C 0.5040(3) 0.7239(3) 0.8013(2) 0.0254(8) Uani 1 1 d . . .
H22 H 0.5152 0.7526 0.8439 0.031 Uiso 1 1 calc R . .
C23 C 0.2830(4) 0.5076(4) 0.9177(2) 0.0414(11) Uani 1 1 d . . .
H23A H 0.2435 0.5063 0.9653 0.062 Uiso 1 1 calc R . .
H23B H 0.3535 0.4418 0.9114 0.062 Uiso 1 1 calc R . .
H23C H 0.2252 0.5003 0.8861 0.062 Uiso 1 1 calc R . .
C24 C 0.1965(4) 0.7716(5) 0.9138(2) 0.0433(11) Uani 1 1 d . . .
H24A H 0.1569 0.7662 0.9611 0.065 Uiso 1 1 calc R . .
H24B H 0.1397 0.7654 0.8814 0.065 Uiso 1 1 calc R . .
H24C H 0.2209 0.8474 0.9065 0.065 Uiso 1 1 calc R . .
C25 C 0.4349(4) 0.6642(5) 0.9648(2) 0.0420(11) Uani 1 1 d . . .
H25A H 0.3914 0.6588 1.0111 0.063 Uiso 1 1 calc R . .
H25B H 0.4583 0.7405 0.9584 0.063 Uiso 1 1 calc R . .
H25C H 0.5079 0.6010 0.9593 0.063 Uiso 1 1 calc R . .
C27 C 0.8683(5) 0.7026(5) 0.5897(3) 0.0520(13) Uani 1 1 d . . .
H27A H 0.9285 0.7443 0.5658 0.078 Uiso 1 1 calc R . .
H27B H 0.8434 0.6547 0.5569 0.078 Uiso 1 1 calc R . .
H27C H 0.9042 0.6517 0.6263 0.078 Uiso 1 1 calc R . .
C26 C 0.6696(6) 0.9054(5) 0.5566(3) 0.0623(16) Uani 1 1 d . . .
H26A H 0.7322 0.9437 0.5322 0.094 Uiso 1 1 calc R . .
H26B H 0.5996 0.9654 0.5752 0.094 Uiso 1 1 calc R . .
H26C H 0.6438 0.8566 0.5246 0.094 Uiso 1 1 calc R . .
C28 C 0.7860(5) 0.9063(5) 0.6861(3) 0.0491(12) Uani 1 1 d . . .
H28A H 0.8483 0.9431 0.6600 0.074 Uiso 1 1 calc R . .
H28B H 0.8206 0.8582 0.7240 0.074 Uiso 1 1 calc R . .
H28C H 0.7172 0.9675 0.7048 0.074 Uiso 1 1 calc R . .

loop_
_atom_site_aniso_label
_atom_site_aniso_U_11
_atom_site_aniso_U_22
_atom_site_aniso_U_33
_atom_site_aniso_U_23
_atom_site_aniso_U_13
_atom_site_aniso_U_12
Ho 0.01920(7) 0.01908(8) 0.02020(8) -0.00095(6) -0.00314(5) -0.00157(5)
Si1 0.0240(5) 0.0368(6) 0.0295(6) -0.0037(5) -0.0065(4) -0.0072(5)
Si2 0.0409(6) 0.0269(6) 0.0235(5) -0.0053(4) -0.0049(5) -0.0025(5)
Si3 0.0245(5) 0.0333(6) 0.0268(5) -0.0016(5) -0.0002(4) -0.0035(4)
Si4 0.0428(6) 0.0354(7) 0.0307(6) 0.0057(5) -0.0013(5) -0.0156(5)
Li 0.035(4) 0.032(4) 0.036(4) -0.003(3) -0.005(3) -0.005(3)
O1 0.034(8) 0.033(8) 0.047(9) -0.005(6) -0.009(6) -0.011(6)
C1L 0.039(9) 0.034(9) 0.044(8) -0.005(6) -0.015(6) -0.010(6)
C2L 0.053(8) 0.053(8) 0.039(7) -0.007(6) -0.006(6) -0.008(6)
C3L 0.058(8) 0.049(7) 0.036(6) 0.000(5) -0.006(5) -0.019(6)
C4L 0.057(10) 0.056(10) 0.053(8) 0.000(7) -0.017(7) -0.015(8)
O1' 0.039(6) 0.041(6) 0.047(6) 0.016(4) -0.015(4) -0.016(4)
C1L' 0.037(6) 0.042(8) 0.060(7) 0.010(6) -0.018(5) -0.005(5)
C2L' 0.047(5) 0.060(6) 0.047(5) 0.014(5) -0.002(4) -0.005(5)
C3L' 0.045(5) 0.052(6) 0.056(5) -0.008(4) 0.010(4) -0.015(4)
C4L' 0.042(5) 0.043(5) 0.062(6) 0.006(4) -0.007(4) -0.013(4)
O2 0.0415(17) 0.0356(17) 0.0511(19) -0.0151(15) -0.0247(15) 0.0087(14)
C5L 0.042(3) 0.041(3) 0.057(3) -0.015(2) -0.020(2) 0.011(2)
C6L 0.046(3) 0.055(3) 0.070(4) -0.006(3) -0.029(3) 0.001(2)
C7L 0.064(3) 0.052(3) 0.063(3) -0.003(3) -0.037(3) -0.010(3)
C8L 0.057(3) 0.051(3) 0.080(4) -0.034(3) -0.030(3) 0.008(3)
O3 0.019(3) 0.044(7) 0.036(5) -0.001(4) -0.002(3) 0.009(4)
C9L 0.046(6) 0.066(8) 0.033(5) 0.001(5) -0.009(4) 0.005(6)
C10L 0.040(4) 0.060(6) 0.041(5) -0.009(4) 0.001(3) -0.010(4)
C11L 0.041(5) 0.049(6) 0.049(5) -0.008(5) -0.004(4) -0.012(4)
C12L 0.033(5) 0.043(6) 0.036(5) -0.009(5) -0.011(4) 0.001(4)
O3' 0.040(8) 0.037(8) 0.034(7) 0.002(5) -0.006(5) 0.006(7)
C9' 0.047(8) 0.051(9) 0.047(8) 0.009(6) 0.001(6) 0.007(7)
C10' 0.064(8) 0.063(9) 0.064(8) 0.014(6) 0.008(6) -0.013(7)
C11' 0.056(8) 0.071(10) 0.071(11) 0.003(8) -0.009(7) -0.014(7)
C12' 0.043(7) 0.044(8) 0.032(7) -0.001(6) -0.013(6) -0.010(6)
O4 0.0345(15) 0.0331(16) 0.0339(16) -0.0092(13) -0.0009(12) -0.0008(12)
C13L 0.048(3) 0.031(2) 0.042(3) -0.005(2) -0.003(2) -0.007(2)
C14L 0.064(3) 0.066(4) 0.052(3) -0.023(3) -0.013(3) -0.011(3)
C15L 0.064(3) 0.052(3) 0.029(2) -0.005(2) 0.000(2) 0.010(3)
C16L 0.033(2) 0.049(3) 0.043(3) -0.007(2) 0.005(2) 0.003(2)
C1 0.0260(18) 0.024(2) 0.0256(19) -0.0035(16) -0.0054(15) -0.0025(15)
C2 0.0250(18) 0.027(2) 0.0216(18) 0.0001(15) -0.0034(14) -0.0021(15)
C3 0.0274(18) 0.026(2) 0.0266(19) 0.0026(16) -0.0006(15) -0.0057(16)
C4 0.033(2) 0.025(2) 0.032(2) 0.0032(17) -0.0060(16) -0.0106(16)
C5 0.041(2) 0.022(2) 0.029(2) -0.0006(16) -0.0081(17) -0.0090(17)
C6 0.033(2) 0.023(2) 0.028(2) -0.0027(16) -0.0048(16) -0.0023(16)
C7 0.0253(18) 0.035(2) 0.0203(18) -0.0006(16) 0.0003(14) -0.0018(16)
C8 0.0208(17) 0.030(2) 0.0266(19) -0.0020(16) -0.0030(14) -0.0024(15)
C9 0.040(2) 0.069(4) 0.043(3) -0.003(2) -0.007(2) -0.029(2)
C10 0.036(2) 0.055(3) 0.042(3) 0.002(2) -0.016(2) -0.008(2)
C11 0.044(2) 0.042(3) 0.044(3) -0.014(2) -0.008(2) -0.006(2)
C12 0.050(3) 0.058(3) 0.033(2) -0.013(2) -0.009(2) -0.006(2)
C13 0.095(4) 0.037(3) 0.023(2) -0.002(2) -0.011(2) -0.010(3)
C14 0.051(3) 0.037(3) 0.034(2) -0.008(2) -0.001(2) -0.003(2)
C15 0.0234(17) 0.024(2) 0.0264(19) -0.0053(16) -0.0057(15) 0.0017(15)
C16 0.0225(18) 0.030(2) 0.032(2) -0.0011(17) -0.0040(15) -0.0036(16)
C17 0.0252(19) 0.035(2) 0.034(2) 0.0013(18) -0.0122(16) -0.0063(17)
C18 0.033(2) 0.027(2) 0.027(2) -0.0034(16) -0.0101(16) -0.0040(17)
C19 0.032(2) 0.027(2) 0.0257(19) 0.0003(17) -0.0050(16) -0.0020(17)
C20 0.0284(19) 0.024(2) 0.0235(18) 0.0022(15) -0.0038(15) -0.0028(15)
C21 0.0278(18) 0.0207(19) 0.0274(19) -0.0003(16) -0.0033(15) -0.0052(15)
C22 0.0260(18) 0.023(2) 0.0256(19) -0.0071(16) -0.0022(15) -0.0012(15)
C23 0.038(2) 0.040(3) 0.044(3) 0.004(2) 0.0055(19) -0.012(2)
C24 0.034(2) 0.052(3) 0.037(2) -0.009(2) 0.0052(19) 0.001(2)
C25 0.040(2) 0.058(3) 0.029(2) 0.004(2) -0.0042(18) -0.013(2)
C27 0.050(3) 0.057(3) 0.048(3) -0.002(3) 0.011(2) -0.019(2)
C26 0.088(4) 0.055(3) 0.055(3) 0.023(3) -0.019(3) -0.037(3)
C28 0.056(3) 0.050(3) 0.048(3) 0.008(2) -0.006(2) -0.029(3)

loop_
_atom_type_symbol
_atom_type_description
_atom_type_scat_dispersion_real
_atom_type_scat_dispersion_imag
_atom_type_scat_source
C C 0.0033 0.0016 'International Tables Vol C Tables 4.2.6.8 and 6.1.1.4'
H H 0.0000 0.0000 'International Tables Vol C Tables 4.2.6.8 and 6.1.1.4'
O O 0.0106 0.0060 'International Tables Vol C Tables 4.2.6.8 and 6.1.1.4'
Si Si 0.0817 0.0704 'International Tables Vol C Tables 4.2.6.8 and 6.1.1.4'
Li Li -0.0003 0.0001 'International Tables Vol C Tables 4.2.6.8 and 6.1.1.4'
Ho Ho -0.2175 4.6783 'International Tables Vol C Tables 4.2.6.8 and 6.1.1.4'

loop_
_geom_angle_atom_site_label_1
_geom_angle_atom_site_label_2
_geom_angle_atom_site_label_3
_geom_angle
C7 Ho C22 143.65(13)
C7 Ho C8 31.47(12)
C22 Ho C8 116.15(13)
C7 Ho C18 103.64(13)
C22 Ho C18 89.02(13)
C8 Ho C18 127.98(12)
C7 Ho C21 116.70(13)
C22 Ho C21 31.37(12)
C8 Ho C21 98.23(13)
C18 Ho C21 80.17(13)
C7 Ho C16 155.02(13)
C22 Ho C16 59.43(13)
C8 Ho C16 172.12(12)
C18 Ho C16 59.66(13)
C21 Ho C16 80.66(13)
C7 Ho C15 173.56(12)
C22 Ho C15 31.58(12)
C8 Ho C15 142.09(12)
C18 Ho C15 81.76(12)
C21 Ho C15 60.31(12)
C16 Ho C15 31.32(12)
C7 Ho C19 92.76(13)
C22 Ho C19 80.67(13)
C8 Ho C19 105.28(13)
C18 Ho C19 31.09(12)
C21 Ho C19 58.84(12)
C16 Ho C19 80.90(13)
C15 Ho C19 90.18(13)
C7 Ho C3 88.61(13)
C22 Ho C3 103.23(13)
C8 Ho C3 80.22(12)
C18 Ho C3 140.34(12)
C21 Ho C3 127.83(12)
C16 Ho C3 94.25(13)
C15 Ho C3 89.35(12)
C19 Ho C3 171.24(12)
C7 Ho C4 80.41(13)
C22 Ho C4 125.89(13)
C8 Ho C4 88.69(13)
C18 Ho C4 113.34(13)
C21 Ho C4 156.14(13)
C16 Ho C4 89.37(13)
C15 Ho C4 100.82(13)
C19 Ho C4 141.00(13)
C3 Ho C4 30.93(12)
C7 Ho C17 126.68(13)
C22 Ho C17 80.24(13)
C8 Ho C17 156.84(13)
C18 Ho C17 31.17(12)
C21 Ho C17 88.13(13)
C16 Ho C17 31.01(12)
C15 Ho C17 59.67(13)
C19 Ho C17 59.26(13)
C3 Ho C17 113.29(12)
C4 Ho C17 94.42(13)
C7 Ho C5 59.40(13)
C22 Ho C5 154.54(13)
C8 Ho C5 80.85(13)
C18 Ho C5 94.79(13)
C21 Ho C5 172.89(12)
C16 Ho C5 101.21(13)
C15 Ho C5 124.22(13)
C19 Ho C5 114.49(13)
C3 Ho C5 59.08(13)
C4 Ho C5 30.92(12)
C17 Ho C5 90.09(14)
C11 Si1 C1 113.23(19)
C11 Si1 C10 108.1(2)
C1 Si1 C10 107.3(2)
C11 Si1 C9 106.7(2)
C1 Si1 C9 112.5(2)
C10 Si1 C9 108.9(2)
C13 Si2 C12 106.4(2)
C13 Si2 C14 107.9(2)
C12 Si2 C14 109.6(2)
C13 Si2 C6 112.9(2)
C12 Si2 C6 111.2(2)
C14 Si2 C6 108.8(2)
C25 Si3 C15 112.17(19)
C25 Si3 C24 107.0(2)
C15 Si3 C24 109.88(19)
C25 Si3 C23 107.8(2)
C15 Si3 C23 112.1(2)
C24 Si3 C23 107.6(2)
C26 Si4 C28 108.2(3)
C26 Si4 C27 107.3(3)
C28 Si4 C27 107.9(3)
C26 Si4 C20 108.7(2)
C28 Si4 C20 111.9(2)
C27 Si4 C20 112.6(2)
O3' Li O1 115.0(15)
O3' Li O4 106.6(12)
O1 Li O4 102.4(13)
O3' Li O2 110.7(9)
O1 Li O2 112.0(9)
O4 Li O2 109.5(4)
O3' Li O1' 118.3(12)
O1 Li O1' 5.3(12)
O4 Li O1' 104.6(9)
O2 Li O1' 106.7(6)
O3' Li O3 7.0(13)
O1 Li O3 108.0(13)
O4 Li O3 109.0(8)
O2 Li O3 115.2(6)
O1' Li O3 111.4(10)
C4L O1 C1L 109.5(13)
C4L O1 Li 129.9(17)
C1L O1 Li 119.2(18)
O1 C1L C2L 105.4(12)
C1L C2L C3L 103.9(12)
C2L C3L C4L 102.3(12)
O1 C4L C3L 107.3(12)
C4L' O1' C1L' 109.8(8)
C4L' O1' Li 129.7(13)
C1L' O1' Li 116.3(10)
O1' C1L' C2L' 106.4(8)
C3L' C2L' C1L' 101.7(9)
C4L' C3L' C2L' 103.5(7)
O1' C4L' C3L' 105.5(8)
C8L O2 C5L 108.2(3)
C8L O2 Li 129.1(4)
C5L O2 Li 121.9(4)
O2 C5L C6L 104.8(4)
C7L C6L C5L 103.1(4)
C6L C7L C8L 103.9(4)
O2 C8L C7L 108.0(4)
C9L O3 C12L 109.5(8)
C9L O3 Li 125.7(10)
C12L O3 Li 123.7(11)
O3 C9L C10L 106.8(8)
C9L C10L C11L 103.7(8)
C12L C11L C10L 102.4(8)
O3 C12L C11L 104.7(8)
C9' O3' C12' 106.6(13)
C9' O3' Li 126.8(14)
C12' O3' Li 126.1(14)
O3' C9' C10' 103.0(14)
C11' C10' C9' 103.9(12)
C10' C11' C12' 104.6(12)
O3' C12' C11' 106.4(12)
C16L O4 C13L 105.0(3)
C16L O4 Li 124.0(4)
C13L O4 Li 129.9(3)
O4 C13L C14L 104.5(4)
C15L C14L C13L 104.8(4)
C14L C15L C16L 105.1(4)
O4 C16L C15L 105.8(4)
C8 C1 C2 131.6(4)
C8 C1 Si1 115.5(3)
C2 C1 Si1 112.8(3)
C8 C1 Ho 72.6(2)
C2 C1 Ho 73.9(2)
Si1 C1 Ho 138.1(2)
C3 C2 C1 135.8(4)
C3 C2 Ho 74.3(2)
C1 C2 Ho 74.8(2)
C2 C3 C4 135.9(4)
C2 C3 Ho 74.9(2)
C4 C3 Ho 74.6(2)
C3 C4 C5 135.3(4)
C3 C4 Ho 74.5(2)
C5 C4 Ho 74.6(2)
C4 C5 C6 136.0(4)
C4 C5 Ho 74.5(2)
C6 C5 Ho 74.8(2)
C5 C6 C7 131.8(4)
C5 C6 Si2 115.7(3)
C7 C6 Si2 112.5(3)
C5 C6 Ho 74.2(2)
C7 C6 Ho 72.2(2)
Si2 C6 Ho 136.0(2)
C8 C7 C6 136.9(4)
C8 C7 Ho 74.8(2)
C6 C7 Ho 76.2(2)
C7 C8 C1 136.7(4)
C7 C8 Ho 73.8(2)
C1 C8 Ho 76.2(2)
C16 C15 C22 131.4(4)
C16 C15 Si3 113.5(3)
C22 C15 Si3 115.1(3)
C16 C15 Ho 74.2(2)
C22 C15 Ho 73.0(2)
Si3 C15 Ho 135.26(19)
C17 C16 C15 136.0(4)
C17 C16 Ho 74.8(2)
C15 C16 Ho 74.5(2)
C16 C17 C18 135.6(4)
C16 C17 Ho 74.1(2)
C18 C17 Ho 73.9(2)
C19 C18 C17 134.8(4)
C19 C18 Ho 74.8(2)
C17 C18 Ho 75.0(2)
C18 C19 C20 136.8(4)
C18 C19 Ho 74.1(2)
C20 C19 Ho 76.4(2)
C19 C20 C21 131.2(4)
C19 C20 Si4 112.6(3)
C21 C20 Si4 116.1(3)
C19 C20 Ho 72.8(2)
C21 C20 Ho 72.5(2)
Si4 C20 Ho 137.13(19)
C22 C21 C20 136.9(4)
C22 C21 Ho 73.3(2)
C20 C21 Ho 76.5(2)
C21 C22 C15 137.1(4)
C21 C22 Ho 75.3(2)
C15 C22 Ho 75.4(2)

loop_
_geom_bond_atom_site_label_1
_geom_bond_atom_site_label_2
_geom_bond_distance
Ho C7 2.593(4)
Ho C22 2.599(4)
Ho C8 2.605(4)
Ho C18 2.621(4)
Ho C21 2.625(4)
Ho C16 2.626(4)
Ho C15 2.630(4)
Ho C19 2.630(4)
Ho C3 2.633(4)
Ho C4 2.634(4)
Ho C17 2.635(4)
Ho C5 2.636(4)
Si1 C11 1.862(5)
Si1 C1 1.867(4)
Si1 C10 1.869(5)
Si1 C9 1.872(5)
Si2 C13 1.867(5)
Si2 C12 1.869(5)
Si2 C14 1.870(5)
Si2 C6 1.873(4)
Si3 C25 1.866(5)
Si3 C15 1.867(4)
Si3 C24 1.869(5)
Si3 C23 1.873(5)
Si4 C26 1.860(5)
Si4 C28 1.864(5)
Si4 C27 1.867(5)
Si4 C20 1.875(4)
Li O3' 1.877(18)
Li O1 1.89(2)
Li O4 1.903(8)
Li O2 1.932(8)
Li O1' 1.946(14)
Li O3 1.957(13)
O1 C4L 1.426(15)
O1 C1L 1.437(14)
C1L C2L 1.497(13)
C2L C3L 1.501(13)
C3L C4L 1.507(13)
O1' C4L' 1.426(11)
O1' C1L' 1.436(10)
C1L' C2L' 1.506(10)
C2L' C3L' 1.504(10)
C3L' C4L' 1.501(10)
O2 C8L 1.420(6)
O2 C5L 1.434(5)
C5L C6L 1.497(7)
C6L C7L 1.492(8)
C7L C8L 1.494(7)
O3 C9L 1.422(10)
O3 C12L 1.468(11)
C9L C10L 1.501(11)
C10L C11L 1.510(11)
C11L C12L 1.502(10)
O3' C9' 1.428(14)
O3' C12' 1.469(15)
C9' C10' 1.505(13)
C10' C11' 1.500(14)
C11' C12' 1.502(13)
O4 C16L 1.433(5)
O4 C13L 1.435(5)
C13L C14L 1.499(7)
C14L C15L 1.497(8)
C15L C16L 1.501(7)
C1 C8 1.417(5)
C1 C2 1.430(5)
C2 C3 1.401(5)
C3 C4 1.404(6)
C4 C5 1.405(6)
C5 C6 1.410(6)
C6 C7 1.428(6)
C7 C8 1.410(5)
C15 C16 1.419(5)
C15 C22 1.423(5)
C16 C17 1.406(6)
C17 C18 1.412(6)
C18 C19 1.407(5)
C19 C20 1.412(6)
C20 C21 1.421(5)
C21 C22 1.413(5)

loop_
_geom_torsion_atom_site_label_1
_geom_torsion_atom_site_label_2
_geom_torsion_atom_site_label_3
_geom_torsion_atom_site_label_4
_geom_torsion
O3' Li O1 C4L -130(4)
O4 Li O1 C4L 115(4)
O2 Li O1 C4L -3(4)
O1' Li O1 C4L 0(20)
O3 Li O1 C4L -130(4)
O3' Li O1 C1L 65(4)
O4 Li O1 C1L -50(3)
O2 Li O1 C1L -167(3)
O1' Li O1 C1L -164(26)
O3 Li O1 C1L 65(3)
C4L O1 C1L C2L -15(4)
Li O1 C1L C2L 152(2)
O1 C1L C2L C3L 31(3)
C1L C2L C3L C4L -33(2)
C1L O1 C4L C3L -6(4)
Li O1 C4L C3L -172(3)
C2L C3L C4L O1 25(3)
O3' Li O1' C4L' -149(2)
O1 Li O1' C4L' 160(26)
O4 Li O1' C4L' 93(2)
O2 Li O1' C4L' -23(2)
O3 Li O1' C4L' -150(2)
O3' Li O1' C1L' 57(3)
O1 Li O1' C1L' 5(22)
O4 Li O1' C1L' -62(2)
O2 Li O1' C1L' -177.5(18)
O3 Li O1' C1L' 56(2)
C4L' O1' C1L' C2L' 11(3)
Li O1' C1L' C2L' 170.2(15)
O1' C1L' C2L' C3L' -29(2)
C1L' C2L' C3L' C4L' 35.8(14)
C1L' O1' C4L' C3L' 12(2)
Li O1' C4L' C3L' -143.5(18)
C2L' C3L' C4L' O1' -30.3(17)
O3' Li O2 C8L 55.3(14)
O1 Li O2 C8L -74.5(15)
O4 Li O2 C8L 172.6(5)
O1' Li O2 C8L -74.8(11)
O3 Li O2 C8L 49.4(10)
O3' Li O2 C5L -135.7(13)
O1 Li O2 C5L 94.5(15)
O4 Li O2 C5L -18.4(6)
O1' Li O2 C5L 94.2(10)
O3 Li O2 C5L -141.6(9)
C8L O2 C5L C6L -26.5(6)
Li O2 C5L C6L 162.5(4)
O2 C5L C6L C7L 34.8(6)
C5L C6L C7L C8L -29.7(6)
C5L O2 C8L C7L 7.4(6)
Li O2 C8L C7L 177.6(4)
C6L C7L C8L O2 14.6(7)
O3' Li O3 C9L -31(13)
O1 Li O3 C9L 146(2)
O4 Li O3 C9L -103(2)
O2 Li O3 C9L 20(2)
O1' Li O3 C9L 142.2(19)
O3' Li O3 C12L 135(16)
O1 Li O3 C12L -47(2)
O4 Li O3 C12L 63.7(19)
O2 Li O3 C12L -172.8(15)
O1' Li O3 C12L -51(2)
C12L O3 C9L C10L 4(2)
Li O3 C9L C10L 172.4(15)
O3 C9L C10L C11L -24.8(18)
C9L C10L C11L C12L 35.1(13)
C9L O3 C12L C11L 18(2)
Li O3 C12L C11L -150.2(15)
C10L C11L C12L O3 -32.9(16)
O1 Li O3' C9' 145(3)
O4 Li O3' C9' -102(3)
O2 Li O3' C9' 17(3)
O1' Li O3' C9' 141(3)
O3 Li O3' C9' 147(17)
O1 Li O3' C12' -26(4)
O4 Li O3' C12' 86(3)
O2 Li O3' C12' -154(3)
O1' Li O3' C12' -31(4)
O3 Li O3' C12' -24(12)
C12' O3' C9' C10' -38(3)
Li O3' C9' C10' 150(3)
O3' C9' C10' C11' 38(3)
C9' C10' C11' C12' -24(2)
C9' O3' C12' C11' 23(3)
Li O3' C12' C11' -165(2)
C10' C11' C12' O3' 2(3)
O3' Li O4 C16L -170.2(8)
O1 Li O4 C16L -49.1(11)
O2 Li O4 C16L 69.9(5)
O1' Li O4 C16L -44.1(8)
O3 Li O4 C16L -163.3(6)
O3' Li O4 C13L -3.9(9)
O1 Li O4 C13L 117.2(10)
O2 Li O4 C13L -123.8(4)
O1' Li O4 C13L 122.2(7)
O3 Li O4 C13L 3.0(8)
C16L O4 C13L C14L 39.1(5)
Li O4 C13L C14L -129.2(5)
O4 C13L C14L C15L -27.3(5)
C13L C14L C15L C16L 6.0(6)
C13L O4 C16L C15L -35.3(5)
Li O4 C16L C15L 133.8(4)
C14L C15L C16L O4 17.5(5)
C11 Si1 C1 C8 127.7(3)
C10 Si1 C1 C8 -113.1(3)
C9 Si1 C1 C8 6.7(4)
C11 Si1 C1 C2 -55.4(3)
C10 Si1 C1 C2 63.7(3)
C9 Si1 C1 C2 -176.5(3)
C11 Si1 C1 Ho 35.6(4)
C10 Si1 C1 Ho 154.8(3)
C9 Si1 C1 Ho -85.4(3)
C7 Ho C1 C8 18.4(2)
C22 Ho C1 C8 -132.2(2)
C18 Ho C1 C8 -29.3(4)
C21 Ho C1 C8 -100.9(2)
C16 Ho C1 C8 -179.8(2)
C15 Ho C1 C8 -159.7(2)
C19 Ho C1 C8 -49.1(3)
C3 Ho C1 C8 126.2(3)
C4 Ho C1 C8 102.4(2)
C17 Ho C1 C8 161.5(8)
C5 Ho C1 C8 72.6(2)
C7 Ho C1 C2 -126.1(3)
C22 Ho C1 C2 83.3(2)
C8 Ho C1 C2 -144.5(4)
C18 Ho C1 C2 -173.9(3)
C21 Ho C1 C2 114.6(2)
C16 Ho C1 C2 35.7(3)
C15 Ho C1 C2 55.8(2)
C19 Ho C1 C2 166.4(2)
C3 Ho C1 C2 -18.3(2)
C4 Ho C1 C2 -42.1(2)
C17 Ho C1 C2 17.0(10)
C5 Ho C1 C2 -71.9(2)
C7 Ho C1 Si1 127.4(3)
C22 Ho C1 Si1 -23.1(3)
C8 Ho C1 Si1 109.1(4)
C18 Ho C1 Si1 79.7(4)
C21 Ho C1 Si1 8.2(3)
C16 Ho C1 Si1 -70.7(4)
C15 Ho C1 Si1 -50.6(3)
C19 Ho C1 Si1 60.0(3)
C3 Ho C1 Si1 -124.8(3)
C4 Ho C1 Si1 -148.6(3)
C17 Ho C1 Si1 -89.4(10)
C5 Ho C1 Si1 -178.4(3)
C8 C1 C2 C3 -0.8(8)
Si1 C1 C2 C3 -177.0(4)
Ho C1 C2 C3 47.0(5)
C8 C1 C2 Ho -47.8(4)
Si1 C1 C2 Ho 136.0(2)
C7 Ho C2 C3 -102.9(2)
C22 Ho C2 C3 113.0(2)
C8 Ho C2 C3 -127.5(3)
C18 Ho C2 C3 17.0(10)
C21 Ho C2 C3 141.8(2)
C16 Ho C2 C3 55.6(3)
C15 Ho C2 C3 81.4(2)
C19 Ho C2 C3 -177.3(3)
C4 Ho C2 C3 -18.6(2)
C17 Ho C2 C3 35.9(3)
C5 Ho C2 C3 -42.6(2)
C7 Ho C2 C1 45.2(2)
C22 Ho C2 C1 -99.0(2)
C8 Ho C2 C1 20.5(2)
C18 Ho C2 C1 165.0(8)
C21 Ho C2 C1 -70.2(2)
C16 Ho C2 C1 -156.4(2)
C15 Ho C2 C1 -130.5(2)
C19 Ho C2 C1 -29.3(4)
C3 Ho C2 C1 148.0(4)
C4 Ho C2 C1 129.4(3)
C17 Ho C2 C1 -176.0(2)
C5 Ho C2 C1 105.5(2)
C1 C2 C3 C4 0.4(8)
Ho C2 C3 C4 47.5(5)
C1 C2 C3 Ho -47.1(5)
C7 Ho C3 C2 74.3(2)
C22 Ho C3 C2 -71.0(2)
C8 Ho C3 C2 43.8(2)
C18 Ho C3 C2 -175.8(2)
C21 Ho C3 C2 -49.1(3)
C16 Ho C3 C2 -130.6(2)
C15 Ho C3 C2 -99.6(2)
C19 Ho C3 C2 173.4(8)
C4 Ho C3 C2 147.8(4)
C17 Ho C3 C2 -155.9(2)
C5 Ho C3 C2 128.9(3)
C7 Ho C3 C4 -73.5(2)
C22 Ho C3 C4 141.2(2)
C8 Ho C3 C4 -104.0(2)
C18 Ho C3 C4 36.4(3)
C21 Ho C3 C4 163.1(2)
C16 Ho C3 C4 81.6(2)
C15 Ho C3 C4 112.6(2)
C19 Ho C3 C4 25.6(10)
C17 Ho C3 C4 56.3(3)
C5 Ho C3 C4 -18.9(2)
C2 C3 C4 C5 0.2(9)
Ho C3 C4 C5 47.8(5)
C2 C3 C4 Ho -47.6(5)
C7 Ho C4 C3 103.5(2)
C22 Ho C4 C3 -48.8(3)
C8 Ho C4 C3 73.0(2)
C18 Ho C4 C3 -155.7(2)
C21 Ho C4 C3 -34.6(4)
C16 Ho C4 C3 -99.4(2)
C15 Ho C4 C3 -70.0(2)
C19 Ho C4 C3 -174.0(2)
C17 Ho C4 C3 -130.0(2)
C5 Ho C4 C3 147.3(4)
C7 Ho C4 C5 -43.7(2)
C22 Ho C4 C5 163.9(2)
C8 Ho C4 C5 -74.3(2)
C18 Ho C4 C5 57.1(3)
C21 Ho C4 C5 178.1(3)
C16 Ho C4 C5 113.4(2)
C15 Ho C4 C5 142.7(2)
C19 Ho C4 C5 38.7(3)
C3 Ho C4 C5 -147.3(4)
C17 Ho C4 C5 82.8(2)
C3 C4 C5 C6 -0.6(9)
Ho C4 C5 C6 47.2(5)
C3 C4 C5 Ho -47.8(5)
C7 Ho C5 C4 127.6(3)
C22 Ho C5 C4 -31.5(4)
C8 Ho C5 C4 102.9(2)
C18 Ho C5 C4 -129.3(2)
C21 Ho C5 C4 -173.9(10)
C16 Ho C5 C4 -69.3(2)
C15 Ho C5 C4 -46.1(3)
C19 Ho C5 C4 -154.4(2)
C3 Ho C5 C4 18.9(2)
C17 Ho C5 C4 -98.5(2)
C7 Ho C5 C6 -20.5(2)
C22 Ho C5 C6 -179.6(3)
C8 Ho C5 C6 -45.2(2)
C18 Ho C5 C6 82.5(2)
C21 Ho C5 C6 38.0(12)
C16 Ho C5 C6 142.5(2)
C15 Ho C5 C6 165.8(2)
C19 Ho C5 C6 57.5(3)
C3 Ho C5 C6 -129.2(3)
C4 Ho C5 C6 -148.1(4)
C17 Ho C5 C6 113.4(2)
C4 C5 C6 C7 0.1(8)
Ho C5 C6 C7 47.2(4)
C4 C5 C6 Si2 179.0(4)
Ho C5 C6 Si2 -133.9(3)
C4 C5 C6 Ho -47.1(5)
C13 Si2 C6 C5 138.6(3)
C12 Si2 C6 C5 19.1(4)
C14 Si2 C6 C5 -101.6(3)
C13 Si2 C6 C7 -42.2(4)
C12 Si2 C6 C7 -161.8(3)
C14 Si2 C6 C7 77.5(3)
C13 Si2 C6 Ho 45.0(4)
C12 Si2 C6 Ho -74.5(3)
C14 Si2 C6 Ho 164.7(3)
C7 Ho C6 C5 145.0(4)
C22 Ho C6 C5 178(14)
C8 Ho C6 C5 126.3(3)
C18 Ho C6 C5 -98.9(2)
C21 Ho C6 C5 -172.7(2)
C16 Ho C6 C5 -46.4(3)
C15 Ho C6 C5 -27.0(4)
C19 Ho C6 C5 -129.5(2)
C3 Ho C6 C5 42.3(2)
C4 Ho C6 C5 18.4(2)
C17 Ho C6 C5 -69.7(2)
C22 Ho C6 C7 33.4(15)
C8 Ho C6 C7 -18.6(2)
C18 Ho C6 C7 116.2(2)
C21 Ho C6 C7 42.3(3)
C16 Ho C6 C7 168.6(2)
C15 Ho C6 C7 -171.9(3)
C19 Ho C6 C7 85.6(2)
C3 Ho C6 C7 -102.6(2)
C4 Ho C6 C7 -126.6(3)
C17 Ho C6 C7 145.4(2)
C5 Ho C6 C7 -145.0(4)
C7 Ho C6 Si2 -104.2(4)
C22 Ho C6 Si2 -70.8(14)
C8 Ho C6 Si2 -122.8(3)
C18 Ho C6 Si2 12.0(3)
C21 Ho C6 Si2 -61.8(4)
C16 Ho C6 Si2 64.4(3)
C15 Ho C6 Si2 83.9(4)
C19 Ho C6 Si2 -18.6(3)
C3 Ho C6 Si2 153.2(3)
C4 Ho C6 Si2 129.3(3)
C17 Ho C6 Si2 41.2(3)
C5 Ho C6 Si2 110.9(4)
C5 C6 C7 C8 0.9(8)
Si2 C6 C7 C8 -178.0(4)
Ho C6 C7 C8 48.8(5)
C5 C6 C7 Ho -47.8(4)
Si2 C6 C7 Ho 133.2(2)
C22 Ho C7 C8 37.3(3)
C18 Ho C7 C8 144.7(2)
C21 Ho C7 C8 59.0(3)
C16 Ho C7 C8 -170.5(3)
C15 Ho C7 C8 -1.8(13)
C19 Ho C7 C8 115.3(2)
C3 Ho C7 C8 -73.4(2)
C4 Ho C7 C8 -103.4(2)
C17 Ho C7 C8 168.2(2)
C5 Ho C7 C8 -127.8(3)
C22 Ho C7 C6 -174.9(2)
C8 Ho C7 C6 147.8(4)
C18 Ho C7 C6 -67.4(2)
C21 Ho C7 C6 -153.1(2)
C16 Ho C7 C6 -22.7(4)
C15 Ho C7 C6 146.0(11)
C19 Ho C7 C6 -96.9(2)
C3 Ho C7 C6 74.4(2)
C4 Ho C7 C6 44.4(2)
C17 Ho C7 C6 -43.9(3)
C5 Ho C7 C6 20.1(2)
C6 C7 C8 C1 -1.4(9)
Ho C7 C8 C1 47.8(5)
C6 C7 C8 Ho -49.2(5)
C2 C1 C8 C7 1.1(8)
Si1 C1 C8 C7 177.3(4)
Ho C1 C8 C7 -47.1(5)
C2 C1 C8 Ho 48.2(4)
Si1 C1 C8 Ho -135.6(2)
C22 Ho C8 C7 -156.4(2)
C18 Ho C8 C7 -45.4(3)
C21 Ho C8 C7 -129.3(2)
C16 Ho C8 C7 149.4(9)
C15 Ho C8 C7 179.7(2)
C19 Ho C8 C7 -69.5(2)
C3 Ho C8 C7 103.5(2)
C4 Ho C8 C7 73.6(2)
C17 Ho C8 C7 -24.6(5)
C5 Ho C8 C7 43.6(2)
C7 Ho C8 C1 -148.4(4)
C22 Ho C8 C1 55.1(3)
C18 Ho C8 C1 166.2(2)
C21 Ho C8 C1 82.3(2)
C16 Ho C8 C1 0.9(11)
C15 Ho C8 C1 31.2(3)
C19 Ho C8 C1 142.1(2)
C3 Ho C8 C1 -44.9(2)
C4 Ho C8 C1 -74.8(2)
C17 Ho C8 C1 -173.0(3)
C5 Ho C8 C1 -104.9(2)
C25 Si3 C15 C16 155.5(3)
C24 Si3 C15 C16 -85.6(3)
C23 Si3 C15 C16 34.0(4)
C25 Si3 C15 C22 -26.2(4)
C24 Si3 C15 C22 92.6(3)
C23 Si3 C15 C22 -147.7(3)
C25 Si3 C15 Ho 64.6(3)
C24 Si3 C15 Ho -176.6(3)
C23 Si3 C15 Ho -56.9(3)
C7 Ho C15 C16 -170.8(11)
C22 Ho C15 C16 143.6(4)
C8 Ho C15 C16 -172.4(2)
C18 Ho C15 C16 41.9(2)
C21 Ho C15 C16 125.3(3)
C19 Ho C15 C16 72.0(2)
C3 Ho C15 C16 -99.3(2)
C4 Ho C15 C16 -70.4(2)
C17 Ho C15 C16 18.4(2)
C5 Ho C15 C16 -48.3(3)
C7 Ho C15 C22 45.6(13)
C8 Ho C15 C22 44.0(3)
C18 Ho C15 C22 -101.7(2)
C21 Ho C15 C22 -18.4(2)
C16 Ho C15 C22 -143.6(4)
C19 Ho C15 C22 -71.7(2)
C3 Ho C15 C22 117.1(2)
C4 Ho C15 C22 146.0(2)
C17 Ho C15 C22 -125.2(3)
C5 Ho C15 C22 168.1(2)
C7 Ho C15 Si3 -63.2(13)
C22 Ho C15 Si3 -108.7(4)
C8 Ho C15 Si3 -64.7(4)
C18 Ho C15 Si3 149.6(3)
C21 Ho C15 Si3 -127.1(3)
C16 Ho C15 Si3 107.6(4)
C19 Ho C15 Si3 179.6(3)
C3 Ho C15 Si3 8.4(3)
C4 Ho C15 Si3 37.2(3)
C17 Ho C15 Si3 126.1(3)
C5 Ho C15 Si3 59.4(3)
C22 C15 C16 C17 1.8(8)
Si3 C15 C16 C17 179.7(4)
Ho C15 C16 C17 -47.3(5)
C22 C15 C16 Ho 49.1(4)
Si3 C15 C16 Ho -133.0(2)
C7 Ho C16 C17 -34.4(4)
C22 Ho C16 C17 126.9(3)
C8 Ho C16 C17 -175.4(9)
C18 Ho C16 C17 18.1(2)
C21 Ho C16 C17 102.1(3)
C15 Ho C16 C17 148.0(4)
C19 Ho C16 C17 42.4(2)
C3 Ho C16 C17 -130.2(3)
C4 Ho C16 C17 -99.7(3)
C5 Ho C16 C17 -70.9(3)
C7 Ho C16 C15 177.6(3)
C22 Ho C16 C15 -21.1(2)
C8 Ho C16 C15 36.6(11)
C18 Ho C16 C15 -130.0(3)
C21 Ho C16 C15 -45.9(2)
C19 Ho C16 C15 -105.6(2)
C3 Ho C16 C15 81.7(2)
C4 Ho C16 C15 112.3(2)
C17 Ho C16 C15 -148.0(4)
C5 Ho C16 C15 141.0(2)
C15 C16 C17 C18 2.0(9)
Ho C16 C17 C18 -45.3(5)
C15 C16 C17 Ho 47.3(5)
C7 Ho C17 C16 162.7(2)
C22 Ho C17 C16 -44.3(2)
C8 Ho C17 C16 178.4(3)
C18 Ho C17 C16 -148.9(4)
C21 Ho C17 C16 -74.9(3)
C15 Ho C17 C16 -18.6(2)
C19 Ho C17 C16 -129.2(3)
C3 Ho C17 C16 56.0(3)
C4 Ho C17 C16 81.4(3)
C5 Ho C17 C16 112.0(3)
C7 Ho C17 C18 -48.5(3)
C22 Ho C17 C18 104.5(3)
C8 Ho C17 C18 -32.8(5)
C21 Ho C17 C18 74.0(2)
C16 Ho C17 C18 148.9(4)
C15 Ho C17 C18 130.3(3)
C19 Ho C17 C18 19.6(2)
C3 Ho C17 C18 -155.2(2)
C4 Ho C17 C18 -129.8(3)
C5 Ho C17 C18 -99.1(3)
C16 C17 C18 C19 -4.1(8)
Ho C17 C18 C19 -49.5(5)
C16 C17 C18 Ho 45.4(5)
C7 Ho C18 C19 -72.1(3)
C22 Ho C18 C19 73.4(2)
C8 Ho C18 C19 -49.7(3)
C21 Ho C18 C19 43.1(2)
C16 Ho C18 C19 128.0(3)
C15 Ho C18 C19 104.3(2)
C3 Ho C18 C19 -176.8(2)
C4 Ho C18 C19 -157.4(2)
C17 Ho C18 C19 146.0(4)
C5 Ho C18 C19 -131.8(2)
C7 Ho C18 C17 141.9(2)
C22 Ho C18 C17 -72.6(3)
C8 Ho C18 C17 164.3(2)
C21 Ho C18 C17 -102.9(3)
C16 Ho C18 C17 -18.0(2)
C15 Ho C18 C17 -41.7(2)
C19 Ho C18 C17 -146.0(4)
C3 Ho C18 C17 37.2(3)
C4 Ho C18 C17 56.6(3)
C5 Ho C18 C17 82.2(3)
C17 C18 C19 C20 1.0(9)
Ho C18 C19 C20 -48.6(5)
C17 C18 C19 Ho 49.6(5)
C7 Ho C19 C18 112.2(2)
C22 Ho C19 C18 -103.8(2)
C8 Ho C19 C18 141.5(2)
C21 Ho C19 C18 -128.1(3)
C16 Ho C19 C18 -43.5(2)
C15 Ho C19 C18 -73.6(2)
C3 Ho C19 C18 13.4(10)
C4 Ho C19 C18 34.0(3)
C17 Ho C19 C18 -19.7(2)
C5 Ho C19 C18 54.7(3)
C7 Ho C19 C20 -99.7(2)
C22 Ho C19 C20 44.3(2)
C8 Ho C19 C20 -70.4(2)
C18 Ho C19 C20 148.1(4)
C21 Ho C19 C20 20.1(2)
C16 Ho C19 C20 104.6(2)
C15 Ho C19 C20 74.6(2)
C3 Ho C19 C20 161.5(8)
C4 Ho C19 C20 -177.8(2)
C17 Ho C19 C20 128.5(3)
C5 Ho C19 C20 -157.1(2)
C18 C19 C20 C21 1.7(8)
Ho C19 C20 C21 -46.2(4)
C18 C19 C20 Si4 -177.5(4)
Ho C19 C20 Si4 134.6(2)
C18 C19 C20 Ho 47.9(5)
C26 Si4 C20 C19 54.1(4)
C28 Si4 C20 C19 173.5(3)
C27 Si4 C20 C19 -64.7(4)
C26 Si4 C20 C21 -125.2(3)
C28 Si4 C20 C21 -5.8(4)
C27 Si4 C20 C21 116.0(3)
C26 Si4 C20 Ho 142.8(3)
C28 Si4 C20 Ho -97.8(3)
C27 Si4 C20 Ho 24.0(4)
C7 Ho C20 C19 83.1(2)
C22 Ho C20 C19 -127.2(3)
C8 Ho C20 C19 114.5(2)
C18 Ho C20 C19 -18.5(2)
C21 Ho C20 C19 -145.3(3)
C16 Ho C20 C19 -72.8(2)
C15 Ho C20 C19 -103.4(2)
C3 Ho C20 C19 -172.8(3)
C4 Ho C20 C19 9.6(10)
C17 Ho C20 C19 -43.0(2)
C5 Ho C20 C19 34.9(3)
C7 Ho C20 C21 -131.6(2)
C22 Ho C20 C21 18.1(2)
C8 Ho C20 C21 -100.2(2)
C18 Ho C20 C21 126.8(3)
C16 Ho C20 C21 72.5(2)
C15 Ho C20 C21 41.9(2)
C19 Ho C20 C21 145.3(3)
C3 Ho C20 C21 -27.5(4)
C4 Ho C20 C21 154.9(8)
C17 Ho C20 C21 102.3(2)
C5 Ho C20 C21 -179.8(2)
C7 Ho C20 Si4 -21.8(3)
C22 Ho C20 Si4 127.9(3)
C8 Ho C20 Si4 9.5(3)
C18 Ho C20 Si4 -123.4(3)
C21 Ho C20 Si4 109.8(4)
C16 Ho C20 Si4 -177.7(3)
C15 Ho C20 Si4 151.7(3)
C19 Ho C20 Si4 -104.9(4)
C3 Ho C20 Si4 82.3(4)
C4 Ho C20 Si4 -95.3(9)
C17 Ho C20 Si4 -147.9(3)
C5 Ho C20 Si4 -70.0(4)
C19 C20 C21 C22 -0.1(8)
Si4 C20 C21 C22 179.0(4)
Ho C20 C21 C22 -46.4(5)
C19 C20 C21 Ho 46.3(4)
Si4 C20 C21 Ho -134.5(2)
C7 Ho C21 C22 -155.1(2)
C8 Ho C21 C22 -128.2(2)
C18 Ho C21 C22 104.5(2)
C16 Ho C21 C22 43.9(2)
C15 Ho C21 C22 18.5(2)
C19 Ho C21 C22 128.9(3)
C3 Ho C21 C22 -44.2(3)
C4 Ho C21 C22 -22.5(4)
C17 Ho C21 C22 74.2(2)
C5 Ho C21 C22 149.7(10)
C7 Ho C21 C20 56.1(2)
C22 Ho C21 C20 -148.9(3)
C8 Ho C21 C20 83.0(2)
C18 Ho C21 C20 -44.3(2)
C16 Ho C21 C20 -104.9(2)
C15 Ho C21 C20 -130.4(2)
C19 Ho C21 C20 -20.0(2)
C3 Ho C21 C20 167.0(2)
C4 Ho C21 C20 -171.4(3)
C17 Ho C21 C20 -74.7(2)
C5 Ho C21 C20 0.9(12)
C20 C21 C22 C15 -1.0(8)
Ho C21 C22 C15 -48.3(5)
C20 C21 C22 Ho 47.4(5)
C16 C15 C22 C21 -1.2(8)
Si3 C15 C22 C21 -179.1(4)
Ho C15 C22 C21 48.3(5)
C16 C15 C22 Ho -49.5(4)
Si3 C15 C22 Ho 132.6(2)
C7 Ho C22 C21 39.5(3)
C8 Ho C22 C21 60.1(2)
C18 Ho C22 C21 -72.5(2)
C16 Ho C22 C21 -127.3(3)
C15 Ho C22 C21 -148.3(3)
C19 Ho C22 C21 -42.4(2)
C3 Ho C22 C21 145.6(2)
C4 Ho C22 C21 169.0(2)
C17 Ho C22 C21 -102.6(2)
C5 Ho C22 C21 -171.7(3)
C7 Ho C22 C15 -172.2(2)
C8 Ho C22 C15 -151.6(2)
C18 Ho C22 C15 75.8(2)
C21 Ho C22 C15 148.3(3)
C16 Ho C22 C15 21.0(2)
C19 Ho C22 C15 105.9(2)
C3 Ho C22 C15 -66.1(2)
C4 Ho C22 C15 -42.7(3)
C17 Ho C22 C15 45.7(2)
C5 Ho C22 C15 -23.4(4)
